data_4348563
loop_
_publ_author_name
'Hu, Bin'
'He, Mingrui'
'Yao, Zhen'
'Schulz, Charles E.'
'Li, Jianfeng'

_publ_section_title
;
 Unique Axial Imidazole Geometries of Fully Halogenated Iron(II) Porphyrin
 Complexes: Crystal Structures and M\"ossbauer Spectroscopic Studies.
;
_journal_issue 19
_journal_name_full 'Inorganic chemistry'
_journal_page_first 9632
_journal_page_last 9643
_journal_paper_doi 10.1021/acs.inorgchem.6b01364
_journal_volume 55
_journal_year 2016
_chemical_formula_moiety C54H16Br8F20FeN8
_chemical_formula_sum 'C54 H16 Br8 F20 Fe N8'
_chemical_formula_weight 1851.88
_chemical_name_common '[FeTFPPBr8(1-EtIm)2]'
_space_group_crystal_system triclinic
_space_group_IT_number 2
_space_group_name_Hall '-P 1'
_space_group_name_H-M_alt 'P -1'
_atom_sites_solution_hydrogens geom
_audit_creation_method SHELXL-2014/6
_cell_angle_alpha 78.4159(16)
_cell_angle_beta 63.6903(17)
_cell_angle_gamma 89.2151(16)
_cell_formula_units_Z 2
_cell_length_a 14.3704(8)
_cell_length_b 14.3747(7)
_cell_length_c 15.2954(8)
_cell_measurement_reflns_used 9907
_cell_measurement_temperature 100(2)
_cell_measurement_theta_max 26.7531
_cell_measurement_theta_min 2.7275
_cell_volume 2764.4(3)
_computing_cell_refinement 'APEX2 (Bruker, 2013)'
_computing_data_collection 'APEX2 (Bruker, 2013)'
_computing_data_reduction 'SAINT (Bruker, 2013)'
_computing_molecular_graphics 'XP (Sheldrick, 2015)'
_computing_publication_material 'XCIF (Sheldrick, 2015)/ enCIFer (CCDC, 2014)'
_computing_structure_refinement 'SHELXL-2014 (Sheldrick, 2015)'
_computing_structure_solution 'SHELXTL-2014 (Sheldrick, 2015)'
_diffrn_ambient_temperature 100(2)
_diffrn_measured_fraction_theta_full 0.999
_diffrn_measured_fraction_theta_max 0.996
_diffrn_measurement_device_type 'Brucker D8 QUEST System'
_diffrn_measurement_method '\f and \w scans'
_diffrn_radiation_type MoK\a
_diffrn_radiation_wavelength 0.71073
_diffrn_reflns_av_unetI/netI 0.0666
_diffrn_reflns_Laue_measured_fraction_full 0.999
_diffrn_reflns_Laue_measured_fraction_max 0.996
_diffrn_reflns_limit_h_max 18
_diffrn_reflns_limit_h_min -16
_diffrn_reflns_limit_k_max 18
_diffrn_reflns_limit_k_min -17
_diffrn_reflns_limit_l_max 19
_diffrn_reflns_limit_l_min 0
_diffrn_reflns_number 11658
_diffrn_reflns_point_group_measured_fraction_full 0.999
_diffrn_reflns_point_group_measured_fraction_max 0.996
_diffrn_reflns_theta_full 25.242
_diffrn_reflns_theta_max 26.766
_diffrn_reflns_theta_min 2.241
_diffrn_source 'fine-focus sealed tube'
_exptl_absorpt_coefficient_mu 6.172
_exptl_absorpt_correction_T_max 0.745
_exptl_absorpt_correction_T_min 0.460
_exptl_absorpt_correction_type multi-scan
_exptl_absorpt_process_details 'Sheldrick, G. M. (2008) SADABS. University of G\"ottingen, Germany.'
_exptl_crystal_colour purple
_exptl_crystal_density_diffrn 2.225
_exptl_crystal_density_method 'not measured'
_exptl_crystal_description block
_exptl_crystal_F_000 1764
_exptl_crystal_size_max 0.210
_exptl_crystal_size_mid 0.150
_exptl_crystal_size_min 0.080
_refine_diff_density_max 0.949
_refine_diff_density_min -1.245
_refine_diff_density_rms 0.210
_refine_ls_extinction_method none
_refine_ls_goodness_of_fit_ref 1.069
_refine_ls_hydrogen_treatment constr
_refine_ls_matrix_type full
_refine_ls_number_parameters 821
_refine_ls_number_reflns 11658
_refine_ls_number_restraints 138
_refine_ls_restrained_S_all 1.068
_refine_ls_R_factor_all 0.0660
_refine_ls_R_factor_gt 0.0467
_refine_ls_shift/su_max 0.001
_refine_ls_shift/su_mean 0.000
_refine_ls_structure_factor_coef Fsqd
_refine_ls_weighting_details 'w=1/[\s^2^(Fo^2^)+(0.0422P)^2^+12.3159P] where P=(Fo^2^+2Fc^2^)/3'
_refine_ls_weighting_scheme calc
_refine_ls_wR_factor_gt 0.1023
_refine_ls_wR_factor_ref 0.1100
_reflns_Friedel_coverage 0.000
_reflns_number_gt 9902
_reflns_number_total 11658
_reflns_threshold_expression 'I > 2\s(I)'
_cod_data_source_file ic6b01364_si_005.cif
_cod_data_source_block twin4
_cod_depositor_comments
;
The following automatic conversions were performed:

data name '__diffrn_source' was replaced with '_diffrn_source'.

Automatic conversion script
Id: cif_correct_tags 6909 2019-04-08 15:41:33Z antanas 
;
_cod_database_code 4348563
_shelx_space_group_comment
;
The symmetry employed for this shelxl refinement is uniquely defined
by the following loop, which should always be used as a source of
symmetry information in preference to the above space-group names.
They are only intended as comments.
;
_shelx_estimated_absorpt_t_min 0.357
_shelx_estimated_absorpt_t_max 0.638
_shelxl_version_number 2014/6

loop_
_space_group_symop_operation_xyz
'x, y, z'
'-x, -y, -z'

loop_
_atom_site_label
_atom_site_type_symbol
_atom_site_fract_x
_atom_site_fract_y
_atom_site_fract_z
_atom_site_U_iso_or_equiv
_atom_site_adp_type
_atom_site_occupancy
_atom_site_site_symmetry_order
_atom_site_calc_flag
_atom_site_refinement_flags_posn
_atom_site_refinement_flags_adp
Fe1 Fe 0.93114(8) 0.61204(7) 0.25412(6) 0.00466(17) Uani 1 1 d . .
N1 N 0.9384(5) 0.7439(4) 0.2731(4) 0.0091(12) Uani 1 1 d . .
N2 N 0.7934(4) 0.6299(4) 0.2535(4) 0.0057(11) Uani 1 1 d . U
N3 N 0.9160(5) 0.4736(4) 0.2537(4) 0.0080(12) Uani 1 1 d . .
N4 N 1.0762(5) 0.5983(4) 0.2354(4) 0.0069(11) Uani 1 1 d . .
C(A1 C 1.0177(5) 0.7882(5) 0.2815(5) 0.0072(13) Uani 1 1 d . U
C(A2 C 0.8565(5) 0.8028(5) 0.2973(5) 0.0066(13) Uani 1 1 d . U
C(A3 C 0.7528(5) 0.7162(5) 0.2437(5) 0.0082(13) Uani 1 1 d . U
C(A4 C 0.7420(5) 0.5658(5) 0.2289(5) 0.0078(13) Uani 1 1 d . .
C(A5 C 0.8239(5) 0.4264(5) 0.2728(5) 0.0055(13) Uani 1 1 d . U
C(A6 C 0.9788(6) 0.4075(5) 0.2714(5) 0.0085(14) Uani 1 1 d . .
C(A7 C 1.1318(6) 0.5192(5) 0.2173(5) 0.0090(14) Uani 1 1 d . .
C(A8 C 1.1483(5) 0.6733(4) 0.2152(5) 0.0051(12) Uani 1 1 d . U
C(B1 C 0.9815(6) 0.8712(5) 0.3224(5) 0.0104(14) Uani 1 1 d . .
C(B2 C 0.8841(5) 0.8802(5) 0.3325(5) 0.0080(14) Uani 1 1 d . .
C(B3 C 0.6826(5) 0.7092(5) 0.1993(5) 0.0076(13) Uani 1 1 d . U
C(B4 C 0.6772(5) 0.6188(5) 0.1906(5) 0.0095(14) Uani 1 1 d . .
C(B5 C 0.8258(6) 0.3259(5) 0.3125(5) 0.0107(14) Uani 1 1 d . .
C(B6 C 0.9194(5) 0.3145(5) 0.3117(5) 0.0080(13) Uani 1 1 d . U
C(B7 C 1.2415(5) 0.5467(5) 0.1785(5) 0.0089(14) Uani 1 1 d . .
C(B8 C 1.2527(5) 0.6406(5) 0.1749(5) 0.0060(12) Uani 1 1 d . U
C(M1 C 0.7739(5) 0.7926(5) 0.2768(5) 0.0099(14) Uani 1 1 d . U
C(M2 C 0.7484(5) 0.4686(5) 0.2481(5) 0.0086(14) Uani 1 1 d . .
C(M3 C 1.0842(5) 0.4272(4) 0.2451(5) 0.0046(12) Uani 1 1 d . U
C(M4 C 1.1211(5) 0.7612(5) 0.2419(5) 0.0080(13) Uani 1 1 d . .
Br1 Br 1.04599(6) 0.94942(5) 0.36770(6) 0.01749(17) Uani 1 1 d . .
Br2 Br 0.80201(6) 0.97422(5) 0.38996(6) 0.01468(16) Uani 1 1 d . .
Br3 Br 0.62018(6) 0.80674(5) 0.14820(6) 0.01810(17) Uani 1 1 d . .
Br4 Br 0.60443(6) 0.57782(5) 0.12680(6) 0.01448(15) Uani 1 1 d . .
Br5 Br 0.71663(6) 0.22989(5) 0.36867(6) 0.01611(16) Uani 1 1 d . .
Br6 Br 0.95099(6) 0.19667(5) 0.36645(6) 0.01792(17) Uani 1 1 d . .
Br7 Br 1.35502(6) 0.47411(5) 0.12709(6) 0.01552(16) Uani 1 1 d . .
Br8 Br 1.38355(6) 0.70730(5) 0.12324(6) 0.01642(16) Uani 1 1 d . .
C1 C 0.6999(5) 0.8708(5) 0.2907(5) 0.0076(13) Uani 1 1 d . U
C2 C 0.7240(6) 0.9551(5) 0.2202(6) 0.0135(15) Uani 1 1 d . .
C3 C 0.6586(6) 1.0270(5) 0.2339(5) 0.0121(15) Uani 1 1 d . .
C4 C 0.5660(6) 1.0153(5) 0.3212(5) 0.0121(14) Uani 1 1 d . U
C5 C 0.5398(6) 0.9331(5) 0.3920(6) 0.0141(15) Uani 1 1 d . .
C6 C 0.6062(5) 0.8604(5) 0.3756(5) 0.0113(14) Uani 1 1 d . .
C7 C 0.6740(6) 0.4065(5) 0.2375(5) 0.0109(14) Uani 1 1 d . .
C8 C 0.7037(6) 0.3709(5) 0.1524(5) 0.0122(15) Uani 1 1 d . .
C9 C 0.6390(7) 0.3144(5) 0.1358(6) 0.0179(17) Uani 1 1 d . .
C10 C 0.5365(6) 0.2953(5) 0.2091(6) 0.0191(17) Uani 1 1 d . .
C11 C 0.5017(6) 0.3290(6) 0.2962(6) 0.0210(18) Uani 1 1 d . .
C12 C 0.5713(6) 0.3825(5) 0.3084(5) 0.0138(15) Uani 1 1 d . .
C13 C 1.1443(5) 0.3444(5) 0.2575(5) 0.0081(13) Uani 1 1 d . .
C14 C 1.1880(6) 0.2898(5) 0.1869(6) 0.0148(15) Uani 1 1 d . .
C15 C 1.2384(6) 0.2094(5) 0.2027(6) 0.0168(16) Uani 1 1 d . .
C16 C 1.2444(6) 0.1830(5) 0.2907(6) 0.0160(16) Uani 1 1 d . .
C17 C 1.2027(6) 0.2356(5) 0.3632(5) 0.0138(15) Uani 1 1 d . .
C18 C 1.1535(6) 0.3150(5) 0.3448(6) 0.0136(15) Uani 1 1 d . .
C19 C 1.2063(5) 0.8307(5) 0.2248(5) 0.0092(14) Uani 1 1 d . .
C20 C 1.2517(5) 0.8995(5) 0.1366(5) 0.0082(13) Uani 1 1 d . U
C21 C 1.3353(6) 0.9612(5) 0.1143(6) 0.0179(16) Uani 1 1 d . .
C22 C 1.3749(6) 0.9562(5) 0.1829(6) 0.0165(16) Uani 1 1 d . U
C23 C 1.3312(6) 0.8902(5) 0.2706(6) 0.0162(16) Uani 1 1 d . .
C24 C 1.2475(6) 0.8282(5) 0.2913(5) 0.0109(14) Uani 1 1 d . .
F1 F 0.8126(3) 0.9664(3) 0.1350(3) 0.0174(9) Uani 1 1 d . .
F2 F 0.6828(4) 1.1077(3) 0.1639(3) 0.0215(10) Uani 1 1 d . .
F3 F 0.5028(4) 1.0863(3) 0.3360(4) 0.0232(11) Uani 1 1 d . U
F4 F 0.4505(3) 0.9232(3) 0.4771(3) 0.0192(10) Uani 1 1 d . .
F5 F 0.5786(3) 0.7802(3) 0.4469(3) 0.0164(9) Uani 1 1 d . .
F6 F 0.8024(4) 0.3944(3) 0.0774(3) 0.0197(10) Uani 1 1 d . .
F7 F 0.6723(4) 0.2826(3) 0.0530(4) 0.0272(11) Uani 1 1 d . .
F8 F 0.4700(4) 0.2418(3) 0.1941(4) 0.0315(12) Uani 1 1 d . U
F9 F 0.4031(4) 0.3077(4) 0.3658(4) 0.0307(12) Uani 1 1 d . .
F10 F 0.5362(3) 0.4145(3) 0.3940(3) 0.0196(10) Uani 1 1 d . .
F11 F 1.1852(4) 0.3148(3) 0.0989(3) 0.0186(10) Uani 1 1 d . .
F12 F 1.2815(4) 0.1585(3) 0.1312(4) 0.0279(11) Uani 1 1 d . .
F13 F 1.2907(4) 0.1035(3) 0.3077(4) 0.0259(11) Uani 1 1 d . U
F14 F 1.2073(4) 0.2096(3) 0.4500(3) 0.0217(10) Uani 1 1 d . .
F15 F 1.1092(4) 0.3630(3) 0.4186(3) 0.0178(10) Uani 1 1 d . .
F16 F 1.2152(4) 0.9054(3) 0.0685(3) 0.0188(10) Uani 1 1 d . .
F17 F 1.3809(4) 1.0236(3) 0.0262(3) 0.0226(11) Uani 1 1 d . .
F18 F 1.4571(3) 1.0154(3) 0.1616(4) 0.0245(11) Uani 1 1 d . U
F19 F 1.3679(4) 0.8869(3) 0.3380(4) 0.0245(11) Uani 1 1 d . .
F20 F 1.2065(4) 0.7649(3) 0.3782(3) 0.0189(9) Uani 1 1 d . .
N5 N 0.9856(4) 0.6557(4) 0.1067(4) 0.0080(12) Uani 1 1 d . .
N6 N 1.0290(5) 0.7522(4) -0.0393(4) 0.0112(12) Uani 1 1 d . .
C25 C 1.0237(6) 0.7425(5) 0.0526(5) 0.0132(15) Uani 1 1 d . .
H25 H 1.0446 0.7915 0.0753 0.016 Uiso 1 1 calc R U
C26 C 0.9929(5) 0.6671(5) -0.0437(5) 0.0118(14) Uani 1 1 d . .
H26 H 0.9868 0.6523 -0.0988 0.014 Uiso 1 1 calc R U
C27 C 0.9672(5) 0.6069(5) 0.0465(5) 0.0081(13) Uani 1 1 d . U
H27 H 0.9409 0.5420 0.0647 0.010 Uiso 1 1 calc R U
C28 C 1.0587(7) 0.8406(5) -0.1160(6) 0.0226(16) Uani 1 1 d . U
H28A H 1.0905 0.8249 -0.1829 0.027 Uiso 1 1 calc R U
H28B H 1.1116 0.8799 -0.1113 0.027 Uiso 1 1 calc R U
C29 C 0.9667(7) 0.8970(6) -0.1050(6) 0.0282(18) Uani 1 1 d . U
H29A H 0.9896 0.9554 -0.1575 0.042 Uiso 1 1 calc R U
H29B H 0.9147 0.8587 -0.1109 0.042 Uiso 1 1 calc R U
H29C H 0.9358 0.9137 -0.0394 0.042 Uiso 1 1 calc R U
N7 N 0.8676(4) 0.5620(4) 0.4015(4) 0.0083(12) Uani 1 1 d . .
N8 N 0.7462(5) 0.4881(4) 0.5495(4) 0.0129(13) Uani 1 1 d . .
C30 C 0.7661(5) 0.5512(5) 0.4634(5) 0.0106(14) Uani 1 1 d . .
H30 H 0.7146 0.5835 0.4491 0.013 Uiso 1 1 calc R U
C31 C 0.8397(6) 0.4574(5) 0.5420(6) 0.0136(15) Uani 1 1 d . .
H31 H 0.8505 0.4125 0.5908 0.016 Uiso 1 1 calc R U
C32 C 0.9138(6) 0.5039(5) 0.4509(5) 0.0103(14) Uani 1 1 d . .
H32 H 0.9864 0.4972 0.4253 0.012 Uiso 1 1 calc R U
C33 C 0.6426(6) 0.4484(6) 0.6290(6) 0.0193(16) Uani 1 1 d . .
H33A H 0.5963 0.5007 0.6438 0.023 Uiso 1 1 calc R U
H33B H 0.6486 0.4193 0.6905 0.023 Uiso 1 1 calc R U
C34 C 0.5948(7) 0.3753(6) 0.6010(7) 0.028(2) Uani 1 1 d . .
H34A H 0.5261 0.3510 0.6561 0.042 Uiso 1 1 calc R U
H34B H 0.5873 0.4042 0.5410 0.042 Uiso 1 1 calc R U
H34C H 0.6396 0.3227 0.5876 0.042 Uiso 1 1 calc R U

loop_
_atom_site_aniso_label
_atom_site_aniso_U_11
_atom_site_aniso_U_22
_atom_site_aniso_U_33
_atom_site_aniso_U_23
_atom_site_aniso_U_13
_atom_site_aniso_U_12
Fe1 0.0050(5) 0.0030(4) 0.0081(4) -0.0010(4) -0.0048(4) 0.0006(3)
N1 0.013(3) 0.008(3) 0.008(3) 0.002(2) -0.007(2) 0.001(2)
N2 0.0047(18) 0.0039(17) 0.0071(18) -0.0014(14) -0.0012(14) -0.0003(14)
N3 0.011(3) 0.006(3) 0.012(3) -0.003(2) -0.008(2) 0.003(2)
N4 0.010(3) 0.005(3) 0.012(3) -0.004(2) -0.010(2) 0.004(2)
C(A1 0.009(2) 0.007(2) 0.008(2) -0.0020(15) -0.0062(16) -0.0008(16)
C(A2 0.007(2) 0.005(2) 0.008(2) -0.0004(15) -0.0043(15) -0.0004(16)
C(A3 0.008(2) 0.008(2) 0.009(2) -0.0003(15) -0.0047(16) -0.0025(16)
C(A4 0.004(3) 0.009(3) 0.010(3) -0.003(3) -0.002(3) -0.002(3)
C(A5 0.004(2) 0.0041(19) 0.0069(19) -0.0011(15) -0.0017(15) 0.0001(15)
C(A6 0.015(4) 0.004(3) 0.010(3) -0.004(3) -0.007(3) 0.003(3)
C(A7 0.013(4) 0.010(3) 0.011(3) -0.005(3) -0.011(3) 0.004(3)
C(A8 0.0046(19) 0.0058(18) 0.0056(18) -0.0019(15) -0.0025(14) -0.0019(15)
C(B1 0.014(4) 0.006(3) 0.012(3) 0.000(3) -0.008(3) -0.002(3)
C(B2 0.011(4) 0.005(3) 0.010(3) -0.002(2) -0.007(3) 0.005(3)
C(B3 0.006(2) 0.008(2) 0.008(2) 0.0000(15) -0.0036(15) 0.0021(16)
C(B4 0.005(3) 0.009(3) 0.018(4) -0.001(3) -0.008(3) -0.001(3)
C(B5 0.011(4) 0.006(3) 0.014(3) 0.000(3) -0.006(3) -0.002(3)
C(B6 0.008(2) 0.007(2) 0.009(2) -0.0021(15) -0.0035(16) 0.0031(16)
C(B7 0.009(4) 0.007(3) 0.012(3) -0.001(3) -0.007(3) 0.003(3)
C(B8 0.0044(19) 0.0079(19) 0.0060(18) -0.0013(15) -0.0026(14) 0.0001(15)
C(M1 0.0094(16) 0.0091(16) 0.0104(16) -0.0019(10) -0.0040(10) 0.0017(10)
C(M2 0.003(3) 0.012(3) 0.011(3) -0.004(3) -0.002(3) 0.000(3)
C(M3 0.0041(15) 0.0049(15) 0.0057(15) -0.0008(9) -0.0030(10) 0.0010(9)
C(M4 0.006(3) 0.011(3) 0.005(3) -0.002(3) -0.001(3) 0.000(3)
Br1 0.0180(4) 0.0133(3) 0.0334(4) -0.0152(3) -0.0183(4) 0.0057(3)
Br2 0.0161(4) 0.0103(3) 0.0248(4) -0.0100(3) -0.0131(3) 0.0061(3)
Br3 0.0243(4) 0.0095(3) 0.0323(4) -0.0041(3) -0.0235(4) 0.0055(3)
Br4 0.0176(4) 0.0111(3) 0.0232(4) -0.0037(3) -0.0167(3) 0.0013(3)
Br5 0.0115(4) 0.0076(3) 0.0284(4) 0.0017(3) -0.0105(3) -0.0025(3)
Br6 0.0163(4) 0.0069(3) 0.0319(4) 0.0034(3) -0.0152(3) -0.0009(3)
Br7 0.0087(4) 0.0122(3) 0.0280(4) -0.0092(3) -0.0084(3) 0.0035(3)
Br8 0.0112(4) 0.0149(3) 0.0247(4) -0.0042(3) -0.0094(3) 0.0001(3)
C1 0.0072(16) 0.0080(16) 0.0081(16) -0.0019(10) -0.0038(10) 0.0007(10)
C2 0.004(3) 0.018(4) 0.018(4) -0.009(3) -0.002(3) 0.000(3)
C3 0.014(4) 0.002(3) 0.020(4) -0.002(3) -0.008(3) 0.002(3)
C4 0.0120(17) 0.0118(17) 0.0130(17) -0.0032(10) -0.0059(11) 0.0016(10)
C5 0.010(4) 0.014(4) 0.022(4) -0.013(3) -0.006(3) 0.002(3)
C6 0.007(3) 0.006(3) 0.019(4) -0.003(3) -0.004(3) -0.002(3)
C7 0.012(4) 0.003(3) 0.020(4) -0.002(3) -0.010(3) 0.000(3)
C8 0.009(4) 0.010(3) 0.016(4) 0.003(3) -0.007(3) -0.003(3)
C9 0.037(5) 0.009(3) 0.018(4) -0.004(3) -0.021(4) 0.004(3)
C10 0.023(4) 0.005(3) 0.040(5) 0.003(3) -0.026(4) -0.004(3)
C11 0.013(4) 0.021(4) 0.030(5) 0.005(3) -0.015(4) -0.001(3)
C12 0.023(4) 0.007(3) 0.015(4) 0.002(3) -0.014(3) 0.004(3)
C13 0.005(3) 0.005(3) 0.015(3) 0.003(3) -0.007(3) -0.001(2)
C14 0.011(4) 0.014(4) 0.019(4) -0.004(3) -0.007(3) -0.001(3)
C15 0.021(4) 0.010(3) 0.020(4) -0.007(3) -0.008(3) 0.006(3)
C16 0.014(4) 0.006(3) 0.027(4) -0.004(3) -0.008(3) 0.006(3)
C17 0.016(4) 0.014(4) 0.015(4) 0.002(3) -0.013(3) -0.001(3)
C18 0.015(4) 0.008(3) 0.023(4) -0.006(3) -0.012(3) 0.001(3)
C19 0.007(3) 0.003(3) 0.019(4) -0.002(3) -0.008(3) 0.000(3)
C20 0.011(3) 0.006(3) 0.011(3) -0.005(2) -0.005(2) 0.002(2)
C21 0.015(4) 0.014(4) 0.018(4) -0.009(3) 0.000(3) 0.008(3)
C22 0.0159(18) 0.0160(18) 0.0175(18) -0.0051(10) -0.0068(11) 0.0003(10)
C23 0.016(4) 0.018(4) 0.024(4) -0.011(3) -0.015(3) 0.005(3)
C24 0.011(4) 0.010(3) 0.012(4) -0.005(3) -0.005(3) 0.002(3)
F1 0.016(2) 0.013(2) 0.016(2) -0.0013(17) -0.0024(19) 0.0042(17)
F2 0.025(3) 0.013(2) 0.024(2) 0.0017(18) -0.011(2) 0.0070(19)
F3 0.021(2) 0.017(2) 0.036(2) -0.0104(18) -0.0150(19) 0.0151(18)
F4 0.011(2) 0.020(2) 0.023(2) -0.0104(19) -0.0017(19) 0.0017(18)
F5 0.016(2) 0.009(2) 0.018(2) 0.0001(17) -0.0035(19) 0.0009(17)
F6 0.019(2) 0.020(2) 0.021(2) -0.0075(19) -0.008(2) 0.0041(19)
F7 0.047(3) 0.018(2) 0.032(3) -0.010(2) -0.029(3) 0.000(2)
F8 0.037(3) 0.025(2) 0.046(3) -0.004(2) -0.032(2) -0.009(2)
F9 0.017(3) 0.033(3) 0.041(3) 0.006(2) -0.017(2) -0.014(2)
F10 0.012(2) 0.028(2) 0.021(2) -0.0033(19) -0.010(2) -0.0015(19)
F11 0.026(3) 0.018(2) 0.018(2) -0.0083(18) -0.015(2) 0.0079(19)
F12 0.036(3) 0.020(2) 0.030(3) -0.017(2) -0.013(2) 0.017(2)
F13 0.025(2) 0.014(2) 0.036(2) -0.0012(18) -0.013(2) 0.0131(18)
F14 0.024(3) 0.021(2) 0.019(2) 0.0049(19) -0.013(2) 0.0046(19)
F15 0.024(3) 0.020(2) 0.015(2) -0.0060(18) -0.0137(19) 0.0061(19)
F16 0.022(2) 0.015(2) 0.020(2) 0.0012(18) -0.012(2) 0.0011(19)
F17 0.025(3) 0.010(2) 0.020(2) 0.0033(18) -0.002(2) -0.0037(19)
F18 0.012(2) 0.022(2) 0.038(2) -0.0086(19) -0.0084(19) -0.0086(18)
F19 0.025(3) 0.028(3) 0.035(3) -0.011(2) -0.024(2) 0.001(2)
F20 0.024(3) 0.018(2) 0.019(2) 0.0008(18) -0.015(2) -0.0043(19)
N5 0.011(3) 0.008(3) 0.010(3) -0.003(2) -0.008(2) 0.003(2)
N6 0.011(3) 0.009(3) 0.009(3) 0.002(2) -0.002(2) 0.002(2)
C25 0.020(4) 0.009(3) 0.010(3) -0.004(3) -0.005(3) -0.002(3)
C26 0.011(4) 0.015(3) 0.013(3) -0.006(3) -0.007(3) 0.001(3)
C27 0.0080(16) 0.0079(16) 0.0084(16) -0.0021(10) -0.0036(10) -0.0002(10)
C28 0.032(4) 0.014(3) 0.019(3) 0.006(3) -0.012(3) -0.002(3)
C29 0.034(3) 0.019(3) 0.025(3) 0.007(2) -0.013(3) 0.006(3)
N7 0.008(3) 0.006(3) 0.012(3) -0.003(2) -0.006(2) -0.001(2)
N8 0.012(3) 0.014(3) 0.013(3) 0.001(2) -0.006(3) -0.003(2)
C30 0.006(3) 0.012(3) 0.011(3) -0.003(3) -0.002(3) 0.006(3)
C31 0.019(4) 0.007(3) 0.018(4) -0.006(3) -0.011(3) 0.004(3)
C32 0.015(4) 0.006(3) 0.011(3) -0.002(3) -0.006(3) 0.002(3)
C33 0.013(4) 0.031(4) 0.010(3) 0.003(3) -0.003(3) -0.003(3)
C34 0.011(4) 0.031(5) 0.032(5) -0.002(4) -0.003(4) -0.013(3)

loop_
_atom_type_symbol
_atom_type_description
_atom_type_scat_dispersion_real
_atom_type_scat_dispersion_imag
_atom_type_scat_source
C C 0.0033 0.0016 'International Tables Vol C Tables 4.2.6.8 and 6.1.1.4'
H H 0.0000 0.0000 'International Tables Vol C Tables 4.2.6.8 and 6.1.1.4'
N N 0.0061 0.0033 'International Tables Vol C Tables 4.2.6.8 and 6.1.1.4'
F F 0.0171 0.0103 'International Tables Vol C Tables 4.2.6.8 and 6.1.1.4'
Fe Fe 0.3463 0.8444 'International Tables Vol C Tables 4.2.6.8 and 6.1.1.4'
Br Br -0.2901 2.4595 'International Tables Vol C Tables 4.2.6.8 and 6.1.1.4'

loop_
_geom_angle_atom_site_label_1
_geom_angle_atom_site_label_2
_geom_angle_atom_site_label_3
_geom_angle
N1 Fe1 N4 90.8(2)
N1 Fe1 N5 92.7(2)
N4 Fe1 N5 89.5(2)
N1 Fe1 N7 90.4(2)
N4 Fe1 N7 93.9(2)
N5 Fe1 N7 175.4(2)
N1 Fe1 N2 90.3(2)
N4 Fe1 N2 172.5(2)
N5 Fe1 N2 83.1(2)
N7 Fe1 N2 93.4(2)
N1 Fe1 N3 172.8(2)
N4 Fe1 N3 89.7(2)
N5 Fe1 N3 94.5(2)
N7 Fe1 N3 82.4(2)
N2 Fe1 N3 90.2(2)
C(A1 N1 C(A2 107.0(5)
C(A1 N1 Fe1 126.6(5)
C(A2 N1 Fe1 125.6(5)
C(A3 N2 C(A4 107.7(6)
C(A3 N2 Fe1 124.7(5)
C(A4 N2 Fe1 124.3(4)
C(A6 N3 C(A5 108.4(5)
C(A6 N3 Fe1 123.9(5)
C(A5 N3 Fe1 123.7(4)
C(A7 N4 C(A8 106.4(6)
C(A7 N4 Fe1 127.0(5)
C(A8 N4 Fe1 125.1(4)
N1 C(A1 C(M4 123.1(6)
N1 C(A1 C(B1 109.3(6)
C(M4 C(A1 C(B1 127.0(6)
C(M1 C(A2 N1 123.2(6)
C(M1 C(A2 C(B2 128.5(6)
N1 C(A2 C(B2 107.7(6)
N2 C(A3 C(M1 123.4(6)
N2 C(A3 C(B3 108.1(6)
C(M1 C(A3 C(B3 128.4(6)
C(M2 C(A4 N2 123.6(6)
C(M2 C(A4 C(B4 128.5(6)
N2 C(A4 C(B4 107.7(6)
N3 C(A5 C(M2 124.3(6)
N3 C(A5 C(B5 108.2(6)
C(M2 C(A5 C(B5 127.2(6)
N3 C(A6 C(M3 124.4(6)
N3 C(A6 C(B6 107.9(6)
C(M3 C(A6 C(B6 127.5(6)
N4 C(A7 C(M3 122.9(6)
N4 C(A7 C(B7 109.4(6)
C(M3 C(A7 C(B7 127.3(6)
N4 C(A8 C(M4 124.0(6)
N4 C(A8 C(B8 108.9(5)
C(M4 C(A8 C(B8 126.6(6)
C(B2 C(B1 C(A1 107.5(6)
C(B2 C(B1 Br1 123.1(5)
C(A1 C(B1 Br1 129.1(5)
C(B1 C(B2 C(A2 108.0(6)
C(B1 C(B2 Br2 123.0(5)
C(A2 C(B2 Br2 128.9(5)
C(B4 C(B3 C(A3 107.4(6)
C(B4 C(B3 Br3 123.4(5)
C(A3 C(B3 Br3 128.9(5)
C(B3 C(B4 C(A4 108.5(6)
C(B3 C(B4 Br4 122.7(5)
C(A4 C(B4 Br4 128.5(5)
C(B6 C(B5 C(A5 107.3(6)
C(B6 C(B5 Br5 124.3(5)
C(A5 C(B5 Br5 128.0(5)
C(B5 C(B6 C(A6 107.9(6)
C(B5 C(B6 Br6 121.4(5)
C(A6 C(B6 Br6 130.4(5)
C(B8 C(B7 C(A7 108.1(6)
C(B8 C(B7 Br7 122.9(5)
C(A7 C(B7 Br7 128.8(5)
C(B7 C(B8 C(A8 107.0(6)
C(B7 C(B8 Br8 122.3(5)
C(A8 C(B8 Br8 130.7(5)
C(A2 C(M1 C(A3 125.0(6)
C(A2 C(M1 C1 117.9(6)
C(A3 C(M1 C1 117.1(6)
C(A4 C(M2 C(A5 123.1(6)
C(A4 C(M2 C7 118.2(6)
C(A5 C(M2 C7 118.6(6)
C(A7 C(M3 C(A6 123.4(6)
C(A7 C(M3 C13 119.1(6)
C(A6 C(M3 C13 117.2(6)
C(A8 C(M4 C(A1 123.7(6)
C(A8 C(M4 C19 117.9(6)
C(A1 C(M4 C19 118.4(6)
C6 C1 C2 117.5(6)
C6 C1 C(M1 120.8(6)
C2 C1 C(M1 121.7(6)
F1 C2 C3 118.9(7)
F1 C2 C1 119.2(6)
C3 C2 C1 121.9(7)
F2 C3 C2 120.9(7)
F2 C3 C4 119.8(6)
C2 C3 C4 119.3(7)
F3 C4 C5 120.1(6)
F3 C4 C3 119.5(6)
C5 C4 C3 120.4(7)
F4 C5 C4 119.8(6)
F4 C5 C6 120.9(7)
C4 C5 C6 119.3(7)
F5 C6 C1 120.2(6)
F5 C6 C5 118.1(6)
C1 C6 C5 121.7(7)
C8 C7 C12 115.4(7)
C8 C7 C(M2 120.8(6)
C12 C7 C(M2 123.7(6)
F6 C8 C9 116.5(7)
F6 C8 C7 119.0(6)
C9 C8 C7 124.5(7)
F7 C9 C8 121.5(8)
F7 C9 C10 121.6(7)
C8 C9 C10 116.8(7)
F8 C10 C11 120.0(8)
F8 C10 C9 118.4(7)
C11 C10 C9 121.5(7)
F9 C11 C12 121.9(8)
F9 C11 C10 119.9(7)
C12 C11 C10 118.2(8)
F10 C12 C11 117.4(7)
F10 C12 C7 119.1(7)
C11 C12 C7 123.5(7)
C14 C13 C18 116.2(6)
C14 C13 C(M3 123.0(6)
C18 C13 C(M3 120.7(6)
F11 C14 C13 120.1(6)
F11 C14 C15 117.9(7)
C13 C14 C15 121.9(7)
F12 C15 C16 120.4(6)
F12 C15 C14 120.2(7)
C16 C15 C14 119.4(7)
F13 C16 C15 119.7(7)
F13 C16 C17 119.4(7)
C15 C16 C17 120.9(6)
F14 C17 C16 121.2(6)
F14 C17 C18 120.7(7)
C16 C17 C18 118.1(7)
F15 C18 C17 117.1(6)
F15 C18 C13 119.4(6)
C17 C18 C13 123.5(7)
C24 C19 C20 116.8(6)
C24 C19 C(M4 123.1(6)
C20 C19 C(M4 120.1(6)
F16 C20 C21 118.0(6)
F16 C20 C19 119.7(6)
C21 C20 C19 122.3(7)
F17 C21 C20 120.9(7)
F17 C21 C22 119.8(7)
C20 C21 C22 119.3(7)
F18 C22 C23 120.5(7)
F18 C22 C21 119.9(7)
C23 C22 C21 119.7(7)
F19 C23 C22 119.7(7)
F19 C23 C24 120.1(7)
C22 C23 C24 120.2(7)
F20 C24 C19 119.9(6)
F20 C24 C23 118.3(6)
C19 C24 C23 121.8(7)
C25 N5 C27 106.3(6)
C25 N5 Fe1 127.2(5)
C27 N5 Fe1 124.8(5)
C25 N6 C26 107.3(6)
C25 N6 C28 126.0(6)
C26 N6 C28 126.4(6)
N5 C25 N6 110.9(6)
N5 C25 H25 124.6
N6 C25 H25 124.6
N6 C26 C27 106.7(6)
N6 C26 H26 126.6
C27 C26 H26 126.6
C26 C27 N5 108.8(6)
C26 C27 H27 125.6
N5 C27 H27 125.6
N6 C28 C29 111.9(7)
N6 C28 H28A 109.2
C29 C28 H28A 109.2
N6 C28 H28B 109.2
C29 C28 H28B 109.2
H28A C28 H28B 107.9
C28 C29 H29A 109.5
C28 C29 H29B 109.5
H29A C29 H29B 109.5
C28 C29 H29C 109.5
H29A C29 H29C 109.5
H29B C29 H29C 109.5
C30 N7 C32 106.0(6)
C30 N7 Fe1 125.6(5)
C32 N7 Fe1 125.0(5)
C30 N8 C31 107.4(6)
C30 N8 C33 126.0(6)
C31 N8 C33 126.0(6)
N7 C30 N8 110.7(6)
N7 C30 H30 124.7
N8 C30 H30 124.7
C32 C31 N8 106.3(6)
C32 C31 H31 126.9
N8 C31 H31 126.9
C31 C32 N7 109.7(7)
C31 C32 H32 125.2
N7 C32 H32 125.2
N8 C33 C34 112.3(7)
N8 C33 H33A 109.1
C34 C33 H33A 109.1
N8 C33 H33B 109.1
C34 C33 H33B 109.1
H33A C33 H33B 107.9
C33 C34 H34A 109.5
C33 C34 H34B 109.5
H34A C34 H34B 109.5
C33 C34 H34C 109.5
H34A C34 H34C 109.5
H34B C34 H34C 109.5

loop_
_geom_bond_atom_site_label_1
_geom_bond_atom_site_label_2
_geom_bond_distance
Fe1 N1 1.986(6)
Fe1 N4 1.987(6)
Fe1 N5 1.993(5)
Fe1 N7 1.994(6)
Fe1 N2 1.996(6)
Fe1 N3 2.007(6)
N1 C(A1 1.379(9)
N1 C(A2 1.398(8)
N2 C(A3 1.374(9)
N2 C(A4 1.392(9)
N3 C(A6 1.372(9)
N3 C(A5 1.378(9)
N4 C(A7 1.383(9)
N4 C(A8 1.395(8)
C(A1 C(M4 1.416(10)
C(A1 C(B1 1.443(9)
C(A2 C(M1 1.371(10)
C(A2 C(B2 1.459(9)
C(A3 C(M1 1.386(9)
C(A3 C(B3 1.458(9)
C(A4 C(M2 1.380(9)
C(A4 C(B4 1.442(9)
C(A5 C(M2 1.394(9)
C(A5 C(B5 1.456(9)
C(A6 C(M3 1.400(9)
C(A6 C(B6 1.459(9)
C(A7 C(M3 1.393(9)
C(A7 C(B7 1.444(10)
C(A8 C(M4 1.402(9)
C(A8 C(B8 1.459(9)
C(B1 C(B2 1.346(10)
C(B1 Br1 1.874(7)
C(B2 Br2 1.871(6)
C(B3 C(B4 1.339(10)
C(B3 Br3 1.879(6)
C(B4 Br4 1.882(7)
C(B5 C(B6 1.348(10)
C(B5 Br5 1.868(7)
C(B6 Br6 1.877(7)
C(B7 C(B8 1.349(9)
C(B7 Br7 1.875(7)
C(B8 Br8 1.873(7)
C(M1 C1 1.517(9)
C(M2 C7 1.484(10)
C(M3 C13 1.492(9)
C(M4 C19 1.488(10)
C1 C6 1.378(10)
C1 C2 1.381(10)
C2 F1 1.340(8)
C2 C3 1.371(10)
C3 F2 1.340(8)
C3 C4 1.387(10)
C4 F3 1.343(8)
C4 C5 1.360(10)
C5 F4 1.345(8)
C5 C6 1.389(10)
C6 F5 1.343(8)
C7 C8 1.381(10)
C7 C12 1.385(11)
C8 F6 1.362(8)
C8 C9 1.378(10)
C9 F7 1.316(9)
C9 C10 1.387(12)
C10 F8 1.357(9)
C10 C11 1.386(12)
C11 F9 1.334(9)
C11 C12 1.369(11)
C12 F10 1.353(9)
C13 C14 1.379(10)
C13 C18 1.381(10)
C14 F11 1.339(9)
C14 C15 1.393(10)
C15 F12 1.350(8)
C15 C16 1.364(11)
C16 F13 1.353(8)
C16 C17 1.376(11)
C17 F14 1.336(8)
C17 C18 1.381(10)
C18 F15 1.350(8)
C19 C24 1.380(10)
C19 C20 1.387(10)
C20 F16 1.348(8)
C20 C21 1.375(10)
C21 F17 1.341(9)
C21 C22 1.388(11)
C22 F18 1.341(9)
C22 C23 1.361(11)
C23 F19 1.344(8)
C23 C24 1.385(11)
C24 F20 1.333(8)
N5 C25 1.320(9)
N5 C27 1.375(9)
N6 C25 1.352(9)
N6 C26 1.361(9)
N6 C28 1.465(9)
C25 H25 0.9500
C26 C27 1.365(10)
C26 H26 0.9500
C27 H27 0.9500
C28 C29 1.504(11)
C28 H28A 0.9900
C28 H28B 0.9900
C29 H29A 0.9800
C29 H29B 0.9800
C29 H29C 0.9800
N7 C30 1.331(9)
N7 C32 1.372(9)
N8 C30 1.354(9)
N8 C31 1.371(9)
N8 C33 1.470(9)
C30 H30 0.9500
C31 C32 1.362(10)
C31 H31 0.9500
C32 H32 0.9500
C33 C34 1.490(11)
C33 H33A 0.9900
C33 H33B 0.9900
C34 H34A 0.9800
C34 H34B 0.9800
C34 H34C 0.9800
